data_2241955
loop_
_publ_author_name
Siqingaowa
'Tsumuki, Takehiro'
'Ogata, Kazuki'
'Yonezawa, Noriyuki'
'Okamoto, Akiko'

_publ_section_title
;
 1-[(Anthracen-9-yl)carbonyl]-2,7-dimethoxynaphthalene: a chain-like
 structure composed of face-to-face type dimeric molecular aggregates
;
_journal_coeditor_code IS5460
_journal_issue 12
_journal_name_full 'Acta Crystallographica Section E'
_journal_page_first 1819
_journal_page_last 1823
_journal_paper_doi 10.1107/S2056989016018077
_journal_volume 72
_journal_year 2016
_chemical_formula_iupac 'C27 H20 O3'
_chemical_formula_moiety 'C27 H20 O3'
_chemical_formula_sum 'C27 H20 O3'
_chemical_formula_weight 392.43
_chemical_melting_point_gt 444.8
_chemical_melting_point_lt 446.9
_chemical_name_systematic
;
1-[(Anthracen-9-yl)carbonyl]-2,7-dimethoxynaphthalene
;
_space_group_IT_number 14
_symmetry_cell_setting monoclinic
_symmetry_space_group_name_Hall '-P 2ybc'
_symmetry_space_group_name_H-M 'P 1 21/c 1'
_atom_sites_solution_hydrogens geom
_atom_sites_solution_primary direct
_atom_sites_solution_secondary difmap
_audit_creation_method SHELXL-97
_cell_angle_alpha 90.00
_cell_angle_beta 96.3650(7)
_cell_angle_gamma 90.00
_cell_formula_units_Z 8
_cell_length_a 18.5975(3)
_cell_length_b 12.9604(2)
_cell_length_c 16.8900(3)
_cell_measurement_reflns_used 45896
_cell_measurement_temperature 193(2)
_cell_measurement_theta_max 68.22
_cell_measurement_theta_min 3.36
_cell_volume 4045.92(12)
_computing_cell_refinement
;
PROCESS-AUTO (Rigaku, 1998)
;
_computing_data_collection
;
PROCESS-AUTO (Rigaku, 1998)
;
_computing_data_reduction
;
CrystalStructure (Rigaku, 2010)
;
_computing_molecular_graphics
;
ORTEPIII (Burnett & Johnson, 1996)
;
_computing_publication_material
;
SHELXL97 (Sheldrick, 2008)
;
_computing_structure_refinement
;
SHELXL97 (Sheldrick, 2008)
;
_computing_structure_solution
;
<i>Il Milione</i> (Burla <i>et al.</i>,  2007)
;
_diffrn_ambient_temperature 193(2)
_diffrn_detector_area_resol_mean 10.00
_diffrn_measured_fraction_theta_full 0.998
_diffrn_measured_fraction_theta_max 0.998
_diffrn_measurement_device_type 'Rigaku R-AXIS RAPID'
_diffrn_measurement_method \w
_diffrn_radiation_monochromator graphite
_diffrn_radiation_source 'rotating anode'
_diffrn_radiation_type CuK\a
_diffrn_radiation_wavelength 1.54187
_diffrn_reflns_av_R_equivalents 0.0698
_diffrn_reflns_av_sigmaI/netI 0.0952
_diffrn_reflns_limit_h_max 22
_diffrn_reflns_limit_h_min -22
_diffrn_reflns_limit_k_max 15
_diffrn_reflns_limit_k_min -15
_diffrn_reflns_limit_l_max 20
_diffrn_reflns_limit_l_min -20
_diffrn_reflns_number 59215
_diffrn_reflns_theta_full 68.22
_diffrn_reflns_theta_max 68.22
_diffrn_reflns_theta_min 4.17
_exptl_absorpt_coefficient_mu 0.663
_exptl_absorpt_correction_T_max 0.9367
_exptl_absorpt_correction_T_min 0.6918
_exptl_absorpt_correction_type numerical
_exptl_absorpt_process_details
;
(<i>NUMABS</i>; Higashi, 1999)
;
_exptl_crystal_colour yellow
_exptl_crystal_density_diffrn 1.289
_exptl_crystal_density_method 'not measured'
_exptl_crystal_description platelet
_exptl_crystal_F_000 1648
_exptl_crystal_size_max 0.60
_exptl_crystal_size_mid 0.30
_exptl_crystal_size_min 0.10
_refine_diff_density_max 0.313
_refine_diff_density_min -0.219
_refine_ls_extinction_coef 0.00184(13)
_refine_ls_extinction_expression Fc^*^=kFc[1+0.001xFc^2^\l^3^/sin(2\q)]^-1/4^
_refine_ls_extinction_method
;
SHELXL97 (Sheldrick, 2008)
;
_refine_ls_goodness_of_fit_ref 0.972
_refine_ls_hydrogen_treatment constr
_refine_ls_matrix_type full
_refine_ls_number_parameters 546
_refine_ls_number_reflns 7401
_refine_ls_number_restraints 7
_refine_ls_restrained_S_all 0.975
_refine_ls_R_factor_all 0.0675
_refine_ls_R_factor_gt 0.0402
_refine_ls_shift/su_max 0.000
_refine_ls_shift/su_mean 0.000
_refine_ls_structure_factor_coef Fsqd
_refine_ls_weighting_details 'calc w=1/[\s^2^(Fo^2^)+(0.0601P)^2^+0.0000P] where P=(Fo^2^+2Fc^2^)/3'
_refine_ls_weighting_scheme calc
_refine_ls_wR_factor_gt 0.1054
_refine_ls_wR_factor_ref 0.1127
_reflns_number_gt 4629
_reflns_number_total 7401
_reflns_threshold_expression >2\s(I)
_cod_data_source_file is5460sup1.cif
_cod_data_source_block I
_cod_original_sg_symbol_H-M 'P 21/c'
_cod_database_code 2241955

loop_
_symmetry_equiv_pos_site_id
_symmetry_equiv_pos_as_xyz
1 +X,+Y,+Z
2 -X,1/2+Y,1/2-Z
3 -X,-Y,-Z
4 +X,1/2-Y,1/2+Z

loop_
_atom_site_type_symbol
_atom_site_label
_atom_site_fract_x
_atom_site_fract_y
_atom_site_fract_z
_atom_site_U_iso_or_equiv
_atom_site_adp_type
_atom_site_calc_flag
_atom_site_refinement_flags
_atom_site_occupancy
_atom_site_symmetry_multiplicity
O O1 0.30526(6) 0.71806(9) 0.04126(8) 0.0649(4) Uani d . 1 1
O O2 0.43048(7) 0.88098(9) -0.07348(7) 0.0650(4) Uani d . 1 1
O O3 0.19308(8) 0.91363(15) 0.23930(9) 0.0919(5) Uani d U 1 1
O O4 0.10679(6) 0.23802(9) 0.22905(6) 0.0524(3) Uani d . 1 1
O O5 0.03957(6) 0.49125(9) 0.15600(7) 0.0621(3) Uani d . 1 1
O O6 -0.03644(7) -0.05271(10) 0.09642(8) 0.0709(4) Uani d . 1 1
C C1 0.35478(8) 0.88485(13) 0.02904(10) 0.0504(4) Uani d U 1 1
C C2 0.39295(9) 0.93766(14) -0.02605(11) 0.0551(4) Uani d U 1 1
C C3 0.38780(11) 1.04614(15) -0.03283(13) 0.0708(6) Uani d U 1 1
H H3 0.4131 1.0819 -0.0703 0.085 Uiso calc R 1 1
C C4 0.34683(12) 1.09827(16) 0.01425(13) 0.0748(6) Uani d U 1 1
H H4 0.3440 1.1712 0.0088 0.090 Uiso calc R 1 1
C C5 0.30795(10) 1.05116(15) 0.07093(12) 0.0655(5) Uani d U 1 1
C C6 0.26594(12) 1.10606(18) 0.11951(15) 0.0829(7) Uani d U 1 1
H H6 0.2635 1.1790 0.1139 0.099 Uiso calc R 1 1
C C7 0.22837(12) 1.06117(19) 0.17422(14) 0.0807(7) Uani d U 1 1
H H7 0.2002 1.1012 0.2064 0.097 Uiso calc R 1 1
C C8 0.23233(11) 0.95147(18) 0.18221(12) 0.0741(5) Uani d U 1 1
C C9 0.27245(9) 0.89312(15) 0.13665(10) 0.0589(5) Uani d U 1 1
H H9 0.2746 0.8204 0.1438 0.071 Uiso calc R 1 1
C C10 0.31102(9) 0.94020(14) 0.07859(11) 0.0564(4) Uani d U 1 1
C C11 0.35854(9) 0.77030(13) 0.03250(10) 0.0483(4) Uani d . 1 1
C C12 0.42958(8) 0.71828(12) 0.02502(10) 0.0446(4) Uani d . 1 1
C C13 0.43721(9) 0.65382(13) -0.04057(9) 0.0475(4) Uani d . 1 1
C C14 0.37884(10) 0.62973(14) -0.10021(10) 0.0583(5) Uani d . 1 1
H H14 0.3324 0.6589 -0.0969 0.070 Uiso calc R 1 1
C C15 0.38916(12) 0.56528(15) -0.16185(11) 0.0671(5) Uani d . 1 1
H H15 0.3496 0.5491 -0.2004 0.081 Uiso calc R 1 1
C C16 0.45763(12) 0.52246(16) -0.16906(11) 0.0676(5) Uani d . 1 1
H H16 0.4636 0.4771 -0.2120 0.081 Uiso calc R 1 1
C C17 0.51455(11) 0.54500(15) -0.11592(11) 0.0614(5) Uani d . 1 1
H H17 0.5605 0.5161 -0.1222 0.074 Uiso calc R 1 1
C C18 0.50708(9) 0.61207(13) -0.04985(10) 0.0497(4) Uani d . 1 1
C C19 0.56517(9) 0.63494(13) 0.00600(10) 0.0536(4) Uani d . 1 1
H H19 0.6118 0.6102 -0.0022 0.064 Uiso calc R 1 1
C C20 0.55731(9) 0.69286(13) 0.07348(10) 0.0499(4) Uani d . 1 1
C C21 0.61593(10) 0.70988(14) 0.13398(12) 0.0618(5) Uani d . 1 1
H H21 0.6627 0.6852 0.1262 0.074 Uiso calc R 1 1
C C22 0.60641(11) 0.76003(15) 0.20167(12) 0.0706(6) Uani d . 1 1
H H22 0.6462 0.7701 0.2413 0.085 Uiso calc R 1 1
C C23 0.53746(11) 0.79769(15) 0.21381(11) 0.0668(5) Uani d . 1 1
H H23 0.5307 0.8308 0.2626 0.080 Uiso calc R 1 1
C C24 0.48051(9) 0.78739(13) 0.15684(10) 0.0549(5) Uani d . 1 1
H H24 0.4350 0.8158 0.1656 0.066 Uiso calc R 1 1
C C25 0.48758(8) 0.73474(12) 0.08406(10) 0.0450(4) Uani d . 1 1
C C26 0.47145(10) 0.93094(16) -0.12941(12) 0.0746(6) Uani d . 1 1
H H26A 0.5062 0.9787 -0.1011 0.090 Uiso calc R 1 1
H H26B 0.4387 0.9693 -0.1682 0.090 Uiso calc R 1 1
H H26C 0.4976 0.8790 -0.1572 0.090 Uiso calc R 1 1
C C27 0.19236(14) 0.8052(2) 0.25240(14) 0.1039(8) Uani d . 1 1
H H27A 0.2417 0.7812 0.2692 0.125 Uiso calc R 1 1
H H27B 0.1736 0.7702 0.2030 0.125 Uiso calc R 1 1
H H27C 0.1613 0.7895 0.2941 0.125 Uiso calc R 1 1
C C28 0.01998(8) 0.31643(13) 0.13395(9) 0.0427(4) Uani d . 1 1
C C29 -0.00418(8) 0.41658(14) 0.12093(9) 0.0493(4) Uani d . 1 1
C C30 -0.07104(9) 0.43797(15) 0.07641(11) 0.0598(5) Uani d . 1 1
H H30 -0.0869 0.5072 0.0679 0.072 Uiso calc R 1 1
C C31 -0.11253(9) 0.35791(17) 0.04575(10) 0.0615(5) Uani d . 1 1
H H31 -0.1572 0.3724 0.0148 0.074 Uiso calc R 1 1
C C32 -0.09160(8) 0.25468(15) 0.05827(10) 0.0511(4) Uani d . 1 1
C C33 -0.13472(9) 0.17240(18) 0.02490(11) 0.0632(5) Uani d . 1 1
H H33 -0.1789 0.1872 -0.0069 0.076 Uiso calc R 1 1
C C34 -0.11440(9) 0.07300(18) 0.03721(11) 0.0642(5) Uani d . 1 1
H H34 -0.1436 0.0188 0.0134 0.077 Uiso calc R 1 1
C C35 -0.04946(9) 0.05029(15) 0.08581(11) 0.0560(5) Uani d . 1 1
C C36 -0.00565(8) 0.12704(14) 0.11868(9) 0.0488(4) Uani d . 1 1
H H36 0.0381 0.1102 0.1506 0.059 Uiso calc R 1 1
C C37 -0.02517(8) 0.23192(13) 0.10545(9) 0.0453(4) Uani d . 1 1
C C38 0.09465(8) 0.29910(13) 0.17421(9) 0.0417(4) Uani d . 1 1
C C39 0.15548(7) 0.35787(12) 0.14272(9) 0.0392(4) Uani d . 1 1
C C40 0.19892(8) 0.42532(12) 0.19288(9) 0.0423(4) Uani d . 1 1
C C41 0.19107(9) 0.43916(14) 0.27562(10) 0.0545(5) Uani d . 1 1
H H41 0.1553 0.4010 0.2990 0.065 Uiso calc R 1 1
C C42 0.23375(10) 0.50569(15) 0.32078(11) 0.0647(5) Uani d . 1 1
H H42 0.2282 0.5122 0.3758 0.078 Uiso calc R 1 1
C C43 0.28638(10) 0.56567(15) 0.28822(11) 0.0635(5) Uani d . 1 1
H H43 0.3157 0.6122 0.3211 0.076 Uiso calc R 1 1
C C44 0.29504(9) 0.55677(14) 0.20990(10) 0.0559(5) Uani d . 1 1
H H44 0.3303 0.5978 0.1881 0.067 Uiso calc R 1 1
C C45 0.25198(8) 0.48675(12) 0.15987(9) 0.0441(4) Uani d . 1 1
C C46 0.25969(8) 0.47903(12) 0.07897(9) 0.0451(4) Uani d . 1 1
H H46 0.2939 0.5218 0.0571 0.054 Uiso calc R 1 1
C C47 0.21865(8) 0.41046(12) 0.02949(9) 0.0399(4) Uani d . 1 1
C C48 0.22752(8) 0.40196(13) -0.05310(9) 0.0468(4) Uani d . 1 1
H H48 0.2602 0.4468 -0.0756 0.056 Uiso calc R 1 1
C C49 0.19020(8) 0.33104(14) -0.09977(9) 0.0507(4) Uani d . 1 1
H H49 0.1968 0.3263 -0.1546 0.061 Uiso calc R 1 1
C C50 0.14141(8) 0.26408(13) -0.06721(10) 0.0471(4) Uani d . 1 1
H H50 0.1167 0.2129 -0.1000 0.057 Uiso calc R 1 1
C C51 0.12934(8) 0.27177(12) 0.01032(9) 0.0425(4) Uani d . 1 1
H H51 0.0956 0.2266 0.0307 0.051 Uiso calc R 1 1
C C52 0.16631(7) 0.34640(11) 0.06179(9) 0.0377(4) Uani d . 1 1
C C53 0.01975(11) 0.59695(14) 0.14541(13) 0.0739(6) Uani d . 1 1
H H53A -0.0258 0.6095 0.1680 0.089 Uiso calc R 1 1
H H53B 0.0135 0.6134 0.0884 0.089 Uiso calc R 1 1
H H53C 0.0579 0.6406 0.1725 0.089 Uiso calc R 1 1
C C54 0.02583(11) -0.08217(15) 0.14738(13) 0.0743(6) Uani d . 1 1
H H54A 0.0692 -0.0561 0.1259 0.089 Uiso calc R 1 1
H H54B 0.0282 -0.1576 0.1509 0.089 Uiso calc R 1 1
H H54C 0.0232 -0.0532 0.2006 0.089 Uiso calc R 1 1

loop_
_atom_site_aniso_label
_atom_site_aniso_U_11
_atom_site_aniso_U_22
_atom_site_aniso_U_33
_atom_site_aniso_U_12
_atom_site_aniso_U_13
_atom_site_aniso_U_23
O1 0.0497(7) 0.0481(8) 0.0986(10) -0.0031(6) 0.0160(6) -0.0040(7)
O2 0.0689(8) 0.0554(8) 0.0714(8) 0.0007(7) 0.0113(7) 0.0108(7)
O3 0.0797(10) 0.1155(14) 0.0815(10) 0.0306(10) 0.0133(7) -0.0171(10)
O4 0.0528(7) 0.0567(8) 0.0466(6) -0.0016(6) 0.0000(5) 0.0105(6)
O5 0.0507(7) 0.0469(8) 0.0862(9) 0.0097(6) -0.0033(6) -0.0042(6)
O6 0.0615(8) 0.0577(9) 0.0931(10) -0.0130(7) 0.0064(7) -0.0037(7)
C1 0.0421(9) 0.0431(11) 0.0622(11) 0.0046(7) -0.0106(7) -0.0029(8)
C2 0.0519(10) 0.0444(9) 0.0644(11) -0.0027(8) -0.0145(8) 0.0071(9)
C3 0.0748(13) 0.0473(9) 0.0867(14) 0.0002(11) -0.0073(11) 0.0039(11)
C4 0.0799(14) 0.0458(12) 0.0927(15) 0.0021(11) -0.0176(11) 0.0017(11)
C5 0.0575(11) 0.0570(13) 0.0759(13) 0.0140(9) -0.0194(8) -0.0129(9)
C6 0.0759(14) 0.0768(16) 0.0895(16) 0.0238(12) -0.0191(12) -0.0249(12)
C7 0.0665(13) 0.0909(13) 0.0795(15) 0.0388(13) -0.0140(11) -0.0362(13)
C8 0.0559(11) 0.0943(13) 0.0690(12) 0.0231(11) -0.0064(8) -0.0194(11)
C9 0.0476(10) 0.0622(13) 0.0636(11) 0.0168(9) -0.0091(8) -0.0148(9)
C10 0.0451(9) 0.0512(12) 0.0673(11) 0.0077(8) -0.0180(7) -0.0071(9)
C11 0.0436(9) 0.0449(11) 0.0547(10) -0.0011(8) -0.0016(8) 0.0019(8)
C12 0.0440(9) 0.0386(10) 0.0511(9) 0.0005(7) 0.0045(7) 0.0058(8)
C13 0.0540(10) 0.0425(10) 0.0458(9) -0.0050(8) 0.0043(8) 0.0057(8)
C14 0.0630(11) 0.0551(12) 0.0554(11) -0.0042(9) 0.0006(9) 0.0037(9)
C15 0.0831(14) 0.0661(14) 0.0499(11) -0.0146(12) -0.0027(10) 0.0033(10)
C16 0.0927(16) 0.0626(13) 0.0500(11) -0.0108(12) 0.0181(11) -0.0042(10)
C17 0.0749(13) 0.0582(12) 0.0546(11) -0.0043(10) 0.0228(10) -0.0013(10)
C18 0.0569(10) 0.0462(11) 0.0480(10) -0.0024(8) 0.0146(8) 0.0037(8)
C19 0.0497(10) 0.0526(11) 0.0602(11) 0.0027(9) 0.0138(8) 0.0003(9)
C20 0.0463(9) 0.0455(10) 0.0577(10) 0.0012(8) 0.0053(8) 0.0022(9)
C21 0.0479(10) 0.0583(12) 0.0771(13) 0.0071(9) -0.0028(9) -0.0041(10)
C22 0.0633(12) 0.0682(14) 0.0748(14) 0.0114(11) -0.0169(10) -0.0125(11)
C23 0.0733(13) 0.0635(13) 0.0603(11) 0.0150(11) -0.0070(10) -0.0131(10)
C24 0.0542(10) 0.0513(11) 0.0585(11) 0.0115(9) 0.0027(9) -0.0043(9)
C25 0.0452(9) 0.0378(10) 0.0519(10) 0.0019(7) 0.0043(7) 0.0023(8)
C26 0.0636(12) 0.0801(15) 0.0802(14) -0.0126(11) 0.0081(10) 0.0194(12)
C27 0.0995(19) 0.131(3) 0.0864(17) 0.0015(18) 0.0328(14) -0.0037(17)
C28 0.0360(8) 0.0505(11) 0.0423(9) 0.0027(8) 0.0074(7) 0.0028(8)
C29 0.0413(9) 0.0532(12) 0.0538(10) 0.0047(8) 0.0066(8) 0.0006(9)
C30 0.0466(10) 0.0613(13) 0.0708(12) 0.0145(9) 0.0029(9) 0.0057(10)
C31 0.0378(9) 0.0843(15) 0.0610(11) 0.0096(10) -0.0002(8) 0.0039(11)
C32 0.0354(8) 0.0676(13) 0.0507(10) 0.0008(9) 0.0070(7) 0.0005(9)
C33 0.0403(9) 0.0884(16) 0.0601(11) -0.0058(10) 0.0023(8) -0.0046(11)
C34 0.0465(10) 0.0803(16) 0.0659(12) -0.0181(10) 0.0065(9) -0.0113(11)
C35 0.0487(10) 0.0583(13) 0.0626(11) -0.0070(9) 0.0135(8) -0.0020(9)
C36 0.0403(9) 0.0555(12) 0.0513(10) -0.0040(8) 0.0075(7) -0.0002(8)
C37 0.0356(8) 0.0575(12) 0.0439(9) -0.0011(8) 0.0090(7) 0.0022(8)
C38 0.0413(9) 0.0434(10) 0.0407(9) 0.0030(7) 0.0054(7) -0.0006(8)
C39 0.0337(7) 0.0410(9) 0.0424(8) 0.0061(7) 0.0021(6) 0.0020(7)
C40 0.0361(8) 0.0475(10) 0.0427(9) 0.0067(7) 0.0016(7) 0.0000(8)
C41 0.0502(10) 0.0685(13) 0.0443(9) 0.0011(9) 0.0031(8) -0.0048(9)
C42 0.0596(11) 0.0867(15) 0.0463(10) 0.0019(11) -0.0004(9) -0.0124(10)
C43 0.0547(11) 0.0728(13) 0.0599(12) -0.0031(10) -0.0076(9) -0.0160(10)
C44 0.0461(9) 0.0594(12) 0.0603(11) -0.0049(9) -0.0031(8) -0.0075(9)
C45 0.0377(8) 0.0462(10) 0.0472(9) 0.0024(7) -0.0010(7) -0.0028(8)
C46 0.0368(8) 0.0458(10) 0.0530(10) -0.0016(7) 0.0059(7) 0.0017(8)
C47 0.0341(8) 0.0408(9) 0.0444(9) 0.0052(7) 0.0031(7) 0.0005(7)
C48 0.0396(8) 0.0560(11) 0.0458(9) -0.0012(8) 0.0085(7) 0.0041(8)
C49 0.0443(9) 0.0664(12) 0.0422(9) -0.0018(9) 0.0075(7) -0.0054(9)
C50 0.0399(8) 0.0532(11) 0.0483(10) -0.0018(8) 0.0057(7) -0.0097(8)
C51 0.0345(8) 0.0442(10) 0.0486(9) 0.0010(7) 0.0045(7) -0.0012(8)
C52 0.0323(7) 0.0382(9) 0.0424(9) 0.0055(7) 0.0026(6) 0.0015(7)
C53 0.0721(13) 0.0509(13) 0.0974(15) 0.0119(10) 0.0038(11) 0.0021(11)
C54 0.0737(14) 0.0528(13) 0.0964(15) -0.0027(11) 0.0094(12) 0.0021(11)

loop_
_atom_type_symbol
_atom_type_description
_atom_type_scat_dispersion_real
_atom_type_scat_dispersion_imag
_atom_type_scat_source
C C 0.0181 0.0091 'International Tables Vol C Tables 4.2.6.8 and 6.1.1.4'
H H 0.0000 0.0000 'International Tables Vol C Tables 4.2.6.8 and 6.1.1.4'
O O 0.0492 0.0322 'International Tables Vol C Tables 4.2.6.8 and 6.1.1.4'

loop_
_geom_angle_atom_site_label_1
_geom_angle_atom_site_label_2
_geom_angle_atom_site_label_3
_geom_angle
C2 O2 C26 119.82(15)
C8 O3 C27 118.70(17)
C29 O5 C53 119.77(14)
C35 O6 C54 117.68(14)
C2 C1 C10 120.40(16)
C2 C1 C11 119.08(16)
C10 C1 C11 120.47(16)
O2 C2 C1 117.57(15)
O2 C2 C3 122.18(17)
C1 C2 C3 120.15(18)
C4 C3 C2 119.4(2)
C4 C3 H3 120.3
C2 C3 H3 120.3
C3 C4 C5 123.7(2)
C3 C4 H4 118.2
C5 C4 H4 118.2
C6 C5 C4 123.1(2)
C6 C5 C10 118.4(2)
C4 C5 C10 118.46(18)
C7 C6 C5 123.4(2)
C7 C6 H6 118.3
C5 C6 H6 118.3
C6 C7 C8 117.9(2)
C6 C7 H7 121.0
C8 C7 H7 121.0
C9 C8 O3 124.8(2)
C9 C8 C7 121.7(2)
O3 C8 C7 113.5(2)
C8 C9 C10 120.29(19)
C8 C9 H9 119.9
C10 C9 H9 119.9
C9 C10 C1 123.81(17)
C9 C10 C5 118.23(17)
C1 C10 C5 117.93(17)
O1 C11 C1 121.49(15)
O1 C11 C12 119.62(15)
C1 C11 C12 118.89(14)
C25 C12 C13 120.90(14)
C25 C12 C11 119.13(14)
C13 C12 C11 119.97(14)
C12 C13 C14 123.29(15)
C12 C13 C18 118.84(15)
C14 C13 C18 117.85(15)
C15 C14 C13 120.70(18)
C15 C14 H14 119.6
C13 C14 H14 119.6
C14 C15 C16 120.85(18)
C14 C15 H15 119.6
C16 C15 H15 119.6
C17 C16 C15 120.71(18)
C17 C16 H16 119.6
C15 C16 H16 119.6
C16 C17 C18 121.03(19)
C16 C17 H17 119.5
C18 C17 H17 119.5
C19 C18 C13 119.55(15)
C19 C18 C17 121.62(16)
C13 C18 C17 118.80(16)
C18 C19 C20 122.03(16)
C18 C19 H19 119.0
C20 C19 H19 119.0
C19 C20 C21 122.07(16)
C19 C20 C25 119.11(15)
C21 C20 C25 118.80(16)
C22 C21 C20 121.47(17)
C22 C21 H21 119.3
C20 C21 H21 119.3
C21 C22 C23 119.97(18)
C21 C22 H22 120.0
C23 C22 H22 120.0
C24 C23 C22 120.98(18)
C24 C23 H23 119.5
C22 C23 H23 119.5
C23 C24 C25 121.32(16)
C23 C24 H24 119.3
C25 C24 H24 119.3
C12 C25 C24 123.32(14)
C12 C25 C20 119.25(15)
C24 C25 C20 117.36(14)
O2 C26 H26A 109.5
O2 C26 H26B 109.5
H26A C26 H26B 109.5
O2 C26 H26C 109.5
H26A C26 H26C 109.5
H26B C26 H26C 109.5
O3 C27 H27A 109.5
O3 C27 H27B 109.5
H27A C27 H27B 109.5
O3 C27 H27C 109.5
H27A C27 H27C 109.5
H27B C27 H27C 109.5
C29 C28 C37 119.79(14)
C29 C28 C38 118.86(15)
C37 C28 C38 121.28(14)
O5 C29 C28 115.55(14)
O5 C29 C30 122.95(16)
C28 C29 C30 121.47(17)
C31 C30 C29 118.89(17)
C31 C30 H30 120.6
C29 C30 H30 120.6
C30 C31 C32 122.25(16)
C30 C31 H31 118.9
C32 C31 H31 118.9
C31 C32 C33 121.58(16)
C31 C32 C37 119.39(16)
C33 C32 C37 119.03(17)
C34 C33 C32 121.39(17)
C34 C33 H33 119.3
C32 C33 H33 119.3
C33 C34 C35 119.60(18)
C33 C34 H34 120.2
C35 C34 H34 120.2
C36 C35 O6 124.78(16)
C36 C35 C34 121.17(18)
O6 C35 C34 114.05(17)
C35 C36 C37 120.26(16)
C35 C36 H36 119.9
C37 C36 H36 119.9
C36 C37 C32 118.52(15)
C36 C37 C28 123.39(14)
C32 C37 C28 118.02(15)
O4 C38 C28 121.83(14)
O4 C38 C39 120.82(13)
C28 C38 C39 117.33(13)
C40 C39 C52 120.94(13)
C40 C39 C38 120.26(13)
C52 C39 C38 118.78(13)
C39 C40 C45 119.09(14)
C39 C40 C41 123.44(14)
C45 C40 C41 117.42(14)
C42 C41 C40 120.96(17)
C42 C41 H41 119.5
C40 C41 H41 119.5
C41 C42 C43 121.50(17)
C41 C42 H42 119.3
C43 C42 H42 119.3
C44 C43 C42 119.81(17)
C44 C43 H43 120.1
C42 C43 H43 120.1
C43 C44 C45 120.90(17)
C43 C44 H44 119.5
C45 C44 H44 119.5
C46 C45 C44 121.03(15)
C46 C45 C40 119.57(14)
C44 C45 C40 119.39(15)
C47 C46 C45 121.78(14)
C47 C46 H46 119.1
C45 C46 H46 119.1
C46 C47 C48 121.48(14)
C46 C47 C52 119.53(14)
C48 C47 C52 118.99(14)
C49 C48 C47 121.00(15)
C49 C48 H48 119.5
C47 C48 H48 119.5
C48 C49 C50 120.14(15)
C48 C49 H49 119.9
C50 C49 H49 119.9
C51 C50 C49 120.90(15)
C51 C50 H50 119.6
C49 C50 H50 119.6
C50 C51 C52 121.23(14)
C50 C51 H51 119.4
C52 C51 H51 119.4
C39 C52 C51 123.45(13)
C39 C52 C47 118.93(13)
C51 C52 C47 117.59(13)
O5 C53 H53A 109.5
O5 C53 H53B 109.5
H53A C53 H53B 109.5
O5 C53 H53C 109.5
H53A C53 H53C 109.5
H53B C53 H53C 109.5
O6 C54 H54A 109.5
O6 C54 H54B 109.5
H54A C54 H54B 109.5
O6 C54 H54C 109.5
H54A C54 H54C 109.5
H54B C54 H54C 109.5

loop_
_geom_bond_atom_site_label_1
_geom_bond_atom_site_label_2
_geom_bond_distance
O1 C11 1.2226(18)
O2 C2 1.339(2)
O2 C26 1.432(2)
O3 C8 1.364(2)
O3 C27 1.423(3)
O4 C38 1.2203(17)
O5 C29 1.3574(19)
O5 C53 1.425(2)
O6 C35 1.365(2)
O6 C54 1.417(2)
C1 C2 1.409(2)
C1 C10 1.424(2)
C1 C11 1.487(2)
C2 C3 1.413(3)
C3 C4 1.343(3)
C3 H3 0.9500
C4 C5 1.402(3)
C4 H4 0.9500
C5 C6 1.390(3)
C5 C10 1.444(3)
C6 C7 1.350(3)
C6 H6 0.9500
C7 C8 1.429(3)
C7 H7 0.9500
C8 C9 1.359(2)
C9 C10 1.416(2)
C9 H9 0.9500
C11 C12 1.501(2)
C12 C25 1.402(2)
C12 C13 1.407(2)
C13 C14 1.431(2)
C13 C18 1.432(2)
C14 C15 1.365(2)
C14 H14 0.9500
C15 C16 1.407(3)
C15 H15 0.9500
C16 C17 1.342(3)
C16 H16 0.9500
C17 C18 1.433(2)
C17 H17 0.9500
C18 C19 1.385(2)
C19 C20 1.386(2)
C19 H19 0.9500
C20 C21 1.426(2)
C20 C25 1.435(2)
C21 C22 1.344(2)
C21 H21 0.9500
C22 C23 1.408(3)
C22 H22 0.9500
C23 C24 1.356(2)
C23 H23 0.9500
C24 C25 1.425(2)
C24 H24 0.9500
C26 H26A 0.9800
C26 H26B 0.9800
C26 H26C 0.9800
C27 H27A 0.9800
C27 H27B 0.9800
C27 H27C 0.9800
C28 C29 1.383(2)
C28 C37 1.431(2)
C28 C38 1.494(2)
C29 C30 1.407(2)
C30 C31 1.361(3)
C30 H30 0.9500
C31 C32 1.403(2)
C31 H31 0.9500
C32 C33 1.414(2)
C32 C37 1.425(2)
C33 C34 1.352(3)
C33 H33 0.9500
C34 C35 1.414(2)
C34 H34 0.9500
C35 C36 1.364(2)
C36 C37 1.418(2)
C36 H36 0.9500
C38 C39 1.509(2)
C39 C40 1.408(2)
C39 C52 1.4113(19)
C40 C45 1.428(2)
C40 C41 1.432(2)
C41 C42 1.350(2)
C41 H41 0.9500
C42 C43 1.409(3)
C42 H42 0.9500
C43 C44 1.355(2)
C43 H43 0.9500
C44 C45 1.424(2)
C44 H44 0.9500
C45 C46 1.393(2)
C46 C47 1.389(2)
C46 H46 0.9500
C47 C48 1.427(2)
C47 C52 1.433(2)
C48 C49 1.351(2)
C48 H48 0.9500
C49 C50 1.410(2)
C49 H49 0.9500
C50 C51 1.357(2)
C50 H50 0.9500
C51 C52 1.425(2)
C51 H51 0.9500
C53 H53A 0.9800
C53 H53B 0.9800
C53 H53C 0.9800
C54 H54A 0.9800
C54 H54B 0.9800
C54 H54C 0.9800

loop_
_geom_hbond_atom_site_label_D
_geom_hbond_atom_site_label_H
_geom_hbond_atom_site_label_A
_geom_hbond_site_symmetry_D
_geom_hbond_site_symmetry_H
_geom_hbond_site_symmetry_A
_geom_hbond_distance_DH
_geom_hbond_distance_HA
_geom_hbond_distance_DA
_geom_hbond_angle_DHA
_geom_hbond_publ_flag
C7 H7 O4 1_555 1_555 1_545 0.95 2.54 3.419(3) 154 y
C46 H46 O1 1_555 1_555 1_555 0.95 2.57 3.2925(19) 133 y
C49 H49 O4 1_555 1_555 4_554 0.95 2.57 3.2515(19) 128 y
C50 H50 O6 1_555 1_555 3_555 0.95 2.56 3.368(2) 143 y
C3 H3 Cg1 1_555 1_555 3_675 0.95 2.68 3.557(2) 153 y
C26 H26A Cg2 1_555 1_555 3_675 0.98 2.87 3.730(2) 147 y
C30 H30 Cg3 1_555 1_555 3_565 0.95 2.71 3.602(2) 157 y

loop_
_geom_torsion_atom_site_label_1
_geom_torsion_atom_site_label_2
_geom_torsion_atom_site_label_3
_geom_torsion_atom_site_label_4
_geom_torsion
C26 O2 C2 C1 -178.71(14)
C26 O2 C2 C3 4.7(2)
C10 C1 C2 O2 -176.99(14)
C11 C1 C2 O2 0.7(2)
C10 C1 C2 C3 -0.3(2)
C11 C1 C2 C3 177.33(15)
O2 C2 C3 C4 177.20(17)
C1 C2 C3 C4 0.7(3)
C2 C3 C4 C5 0.0(3)
C3 C4 C5 C6 179.76(19)
C3 C4 C5 C10 -1.0(3)
C4 C5 C6 C7 -179.99(19)
C10 C5 C6 C7 0.7(3)
C5 C6 C7 C8 0.0(3)
C27 O3 C8 C9 -1.0(3)
C27 O3 C8 C7 179.54(18)
C6 C7 C8 C9 0.1(3)
C6 C7 C8 O3 179.52(17)
O3 C8 C9 C10 179.69(16)
C7 C8 C9 C10 -0.9(3)
C8 C9 C10 C1 179.38(15)
C8 C9 C10 C5 1.6(2)
C2 C1 C10 C9 -178.42(15)
C11 C1 C10 C9 4.0(2)
C2 C1 C10 C5 -0.7(2)
C11 C1 C10 C5 -178.28(14)
C6 C5 C10 C9 -1.5(2)
C4 C5 C10 C9 179.16(16)
C6 C5 C10 C1 -179.42(16)
C4 C5 C10 C1 1.3(2)
C2 C1 C11 O1 -139.85(17)
C10 C1 C11 O1 37.8(2)
C2 C1 C11 C12 40.1(2)
C10 C1 C11 C12 -142.21(15)
O1 C11 C12 C25 -115.57(18)
C1 C11 C12 C25 64.4(2)
O1 C11 C12 C13 64.3(2)
C1 C11 C12 C13 -115.69(17)
C25 C12 C13 C14 176.42(15)
C11 C12 C13 C14 -3.4(2)
C25 C12 C13 C18 -5.3(2)
C11 C12 C13 C18 174.81(14)
C12 C13 C14 C15 -178.89(16)
C18 C13 C14 C15 2.8(2)
C13 C14 C15 C16 -1.1(3)
C14 C15 C16 C17 -0.8(3)
C15 C16 C17 C18 0.8(3)
C12 C13 C18 C19 0.7(2)
C14 C13 C18 C19 179.03(15)
C12 C13 C18 C17 178.94(14)
C14 C13 C18 C17 -2.7(2)
C16 C17 C18 C19 179.17(17)
C16 C17 C18 C13 0.9(3)
C13 C18 C19 C20 3.5(3)
C17 C18 C19 C20 -174.67(15)
C18 C19 C20 C21 175.16(16)
C18 C19 C20 C25 -3.1(2)
C19 C20 C21 C22 -175.28(18)
C25 C20 C21 C22 3.0(3)
C20 C21 C22 C23 -0.4(3)
C21 C22 C23 C24 -2.3(3)
C22 C23 C24 C25 2.5(3)
C13 C12 C25 C24 -171.16(15)
C11 C12 C25 C24 8.7(2)
C13 C12 C25 C20 5.8(2)
C11 C12 C25 C20 -174.35(15)
C23 C24 C25 C12 177.12(17)
C23 C24 C25 C20 0.1(3)
C19 C20 C25 C12 -1.6(2)
C21 C20 C25 C12 -179.88(15)
C19 C20 C25 C24 175.54(15)
C21 C20 C25 C24 -2.8(2)
C53 O5 C29 C28 179.33(15)
C53 O5 C29 C30 -2.8(2)
C37 C28 C29 O5 174.52(13)
C38 C28 C29 O5 -8.5(2)
C37 C28 C29 C30 -3.4(2)
C38 C28 C29 C30 173.60(14)
O5 C29 C30 C31 -177.69(16)
C28 C29 C30 C31 0.1(3)
C29 C30 C31 C32 1.3(3)
C30 C31 C32 C33 -178.92(16)
C30 C31 C32 C37 0.8(3)
C31 C32 C33 C34 -179.90(16)
C37 C32 C33 C34 0.4(2)
C32 C33 C34 C35 1.4(3)
C54 O6 C35 C36 2.2(2)
C54 O6 C35 C34 -177.12(16)
C33 C34 C35 C36 -2.0(3)
C33 C34 C35 O6 177.34(15)
O6 C35 C36 C37 -178.40(14)
C34 C35 C36 C37 0.9(2)
C35 C36 C37 C32 0.8(2)
C35 C36 C37 C28 -176.15(14)
C31 C32 C37 C36 178.80(15)
C33 C32 C37 C36 -1.5(2)
C31 C32 C37 C28 -4.0(2)
C33 C32 C37 C28 175.70(14)
C29 C28 C37 C36 -177.69(14)
C38 C28 C37 C36 5.4(2)
C29 C28 C37 C32 5.3(2)
C38 C28 C37 C32 -171.61(13)
C29 C28 C38 O4 132.66(16)
C37 C28 C38 O4 -50.4(2)
C29 C28 C38 C39 -49.21(19)
C37 C28 C38 C39 127.73(15)
O4 C38 C39 C40 -61.2(2)
C28 C38 C39 C40 120.68(15)
O4 C38 C39 C52 120.84(16)
C28 C38 C39 C52 -57.30(19)
C52 C39 C40 C45 3.4(2)
C38 C39 C40 C45 -174.59(13)
C52 C39 C40 C41 -179.19(14)
C38 C39 C40 C41 2.9(2)
C39 C40 C41 C42 -179.32(16)
C45 C40 C41 C42 -1.8(2)
C40 C41 C42 C43 1.5(3)
C41 C42 C43 C44 -0.2(3)
C42 C43 C44 C45 -0.5(3)
C43 C44 C45 C46 178.61(16)
C43 C44 C45 C40 0.1(2)
C39 C40 C45 C46 0.1(2)
C41 C40 C45 C46 -177.49(14)
C39 C40 C45 C44 178.65(14)
C41 C40 C45 C44 1.0(2)
C44 C45 C46 C47 179.37(15)
C40 C45 C46 C47 -2.1(2)
C45 C46 C47 C48 -179.13(14)
C45 C46 C47 C52 0.7(2)
C46 C47 C48 C49 176.31(15)
C52 C47 C48 C49 -3.5(2)
C47 C48 C49 C50 0.2(2)
C48 C49 C50 C51 2.2(2)
C49 C50 C51 C52 -1.1(2)
C40 C39 C52 C51 173.22(14)
C38 C39 C52 C51 -8.8(2)
C40 C39 C52 C47 -4.8(2)
C38 C39 C52 C47 173.18(13)
C50 C51 C52 C39 179.70(14)
C50 C51 C52 C47 -2.3(2)
C46 C47 C52 C39 2.8(2)
C48 C47 C52 C39 -177.42(13)
C46 C47 C52 C51 -175.36(13)
C48 C47 C52 C51 4.5(2)

_cod_database_fobs_code 2241955
